data_4502445
loop_
_publ_author_name
'Fucke, Katharina'
'Qureshi, Naseem'
'Yufit, Dmitry S.'
'Howard, Judith A. K.'
'Steed, Jonathan W.'

_publ_section_title
;
 Hydrogen Bonding Is Not Everything: Extensive Polymorphism in a System
 with Conserved Hydrogen Bonded Synthons
;
_journal_issue 2
_journal_name_full 'Crystal Growth &amp; Design'
_journal_page_first 880
_journal_paper_doi 10.1021/cg901224f
_journal_volume 10
_journal_year 2010
_chemical_formula_moiety 'C13 H13 N3 O S'
_chemical_formula_sum 'C13 H13 N3 O S'
_chemical_formula_weight 259.32
_chemical_melting_point 139.5(15)
_chemical_name_systematic
; 
1-(3-methylsulfanyl-phenyl)-3-pyridin-2-yl-urea (form I) 
;
_space_group_IT_number 15
_symmetry_cell_setting monoclinic
_symmetry_Int_Tables_number 15
_symmetry_space_group_name_Hall '-C 2yc'
_symmetry_space_group_name_H-M 'C 1 2/c 1'
_atom_sites_solution_hydrogens difmap
_atom_sites_solution_primary direct
_atom_sites_solution_secondary difmap
_audit_creation_method SHELXL-97
_cell_angle_alpha 90.00
_cell_angle_beta 107.09(2)
_cell_angle_gamma 90.00
_cell_formula_units_Z 8
_cell_length_a 26.8102(7)
_cell_length_b 5.4333(2)
_cell_length_c 17.7090(5)
_cell_measurement_reflns_used 996
_cell_measurement_temperature 120(2)
_cell_measurement_theta_max 29.50
_cell_measurement_theta_min 1.59
_cell_volume 2465.7(3)
_computing_cell_refinement 'SAINT Ver. 6.45  (Bruker-AXS, 2003)'
_computing_data_collection 'SMART Ver. 5.630 (Bruker-AXS, 2003)'
_computing_data_reduction 'SAINT Ver. 6.45'
_computing_molecular_graphics 'SHELXTL Ver. 6.14'
_computing_publication_material 'SHELXTL Ver. 6.14'
_computing_structure_refinement 'SHELXTL Ver. 6.14'
_computing_structure_solution 'SHELXTL Ver. 6.14 (Bruker-AXS, 2003)'
_diffrn_ambient_temperature 120(2)
_diffrn_measured_fraction_theta_full 1.000
_diffrn_measured_fraction_theta_max 1.000
_diffrn_measurement_device_type 'Bruker SMART CCD 6000'
_diffrn_measurement_method '0.30\% \w scans'
_diffrn_radiation_monochromator graphite
_diffrn_radiation_source 'fine-focus sealed tube'
_diffrn_radiation_type Mo-K\a
_diffrn_radiation_wavelength 0.71073
_diffrn_reflns_av_R_equivalents 0.0378
_diffrn_reflns_av_sigmaI/netI 0.0320
_diffrn_reflns_limit_h_max 36
_diffrn_reflns_limit_h_min -36
_diffrn_reflns_limit_k_max 7
_diffrn_reflns_limit_k_min -7
_diffrn_reflns_limit_l_max 24
_diffrn_reflns_limit_l_min -24
_diffrn_reflns_number 15733
_diffrn_reflns_theta_full 29.50
_diffrn_reflns_theta_max 29.50
_diffrn_reflns_theta_min 1.59
_diffrn_standards_number 0
_exptl_absorpt_coefficient_mu 0.253
_exptl_absorpt_correction_T_max 0.9950
_exptl_absorpt_correction_T_min 0.8838
_exptl_absorpt_correction_type multi-scan
_exptl_absorpt_process_details
;
SADABS  (Bruker-AXS, 2003)
;
_exptl_crystal_colour colorless
_exptl_crystal_density_diffrn 1.397
_exptl_crystal_density_method 'not measured'
_exptl_crystal_description needle
_exptl_crystal_F_000 1088
_exptl_crystal_size_max 0.50
_exptl_crystal_size_mid 0.06
_exptl_crystal_size_min 0.02
_refine_diff_density_max 0.443
_refine_diff_density_min -0.236
_refine_diff_density_rms 0.063
_refine_ls_extinction_method none
_refine_ls_goodness_of_fit_ref 1.020
_refine_ls_hydrogen_treatment refall
_refine_ls_matrix_type full
_refine_ls_number_parameters 215
_refine_ls_number_reflns 3447
_refine_ls_number_restraints 0
_refine_ls_restrained_S_all 1.020
_refine_ls_R_factor_all 0.0576
_refine_ls_R_factor_gt 0.0411
_refine_ls_shift/su_max 0.000
_refine_ls_shift/su_mean 0.000
_refine_ls_structure_factor_coef Fsqd
_refine_ls_weighting_details 'calc w=1/[\s^2^(Fo^2^)+(0.0600P)^2^+2.6000P] where P=(Fo^2^+2Fc^2^)/3'
_refine_ls_weighting_scheme calc
_refine_ls_wR_factor_gt 0.1026
_refine_ls_wR_factor_ref 0.1180
_reflns_number_gt 2687
_reflns_number_total 3447
_reflns_threshold_expression I>2\s(I)
_cod_data_source_file cg901224f_si_001.cif
_cod_data_source_block s224_L_I
_cod_depositor_comments
;
The following automatic conversions were performed:

'_chemical_melting_point' value '138-141' was changed to '139.5(15)'
- the average value was taken and precision was
estimated.

'_symmetry_cell_setting' value 'Monoclinic' changed to
'monoclinic' according to
/home/saulius/struct/CIF-dictionaries/cif_core.dic dictionary named
'cif_core.dic' version 2.4.2 from 2011-04-26.

Automatic conversion script
Id: cif_fix_values 1715 2011-07-08 13:25:40Z adriana 
;
_cod_original_cell_volume 2465.79(22)
_cod_original_sg_symbol_Hall '-C 2yc      '
_cod_original_sg_symbol_H-M 'C 1 2/c 1   '
_cod_database_code 4502445

loop_
_symmetry_equiv_pos_as_xyz
'x, y, z'
'-x, y, -z+1/2'
'x+1/2, y+1/2, z'
'-x+1/2, y+1/2, -z+1/2'
'-x, -y, -z'
'x, -y, z-1/2'
'-x+1/2, -y+1/2, -z'
'x+1/2, -y+1/2, z-1/2'

loop_
_atom_site_label
_atom_site_type_symbol
_atom_site_fract_x
_atom_site_fract_y
_atom_site_fract_z
_atom_site_U_iso_or_equiv
_atom_site_adp_type
_atom_site_occupancy
_atom_site_symmetry_multiplicity
_atom_site_calc_flag
S1 S 0.214523(14) 0.18856(8) 0.17709(2) 0.02537(13) Uani 1 1 d
O1 O 0.04496(4) -0.2684(2) 0.04480(7) 0.0240(2) Uani 1 1 d
N1 N 0.01510(5) -0.0022(3) 0.12243(8) 0.0229(3) Uani 1 1 d
N2 N -0.03838(5) -0.3041(3) 0.04726(8) 0.0221(3) Uani 1 1 d
N3 N -0.08701(5) -0.0545(3) 0.10852(8) 0.0230(3) Uani 1 1 d
C1 C 0.20826(7) -0.0884(3) 0.11927(10) 0.0272(3) Uani 1 1 d
C2 C 0.15072(6) 0.2426(3) 0.18294(9) 0.0205(3) Uani 1 1 d
C3 C 0.10890(6) 0.0886(3) 0.14768(9) 0.0206(3) Uani 1 1 d
C4 C 0.05945(6) 0.1447(3) 0.15444(8) 0.0199(3) Uani 1 1 d
C5 C 0.05244(6) 0.3531(3) 0.19604(9) 0.0220(3) Uani 1 1 d
C6 C 0.09443(6) 0.5039(3) 0.23098(9) 0.0229(3) Uani 1 1 d
C7 C 0.14394(6) 0.4510(3) 0.22512(9) 0.0222(3) Uani 1 1 d
C8 C 0.01005(6) -0.1913(3) 0.07104(9) 0.0211(3) Uani 1 1 d
C9 C -0.08494(6) -0.2477(3) 0.06316(9) 0.0206(3) Uani 1 1 d
C10 C -0.12815(6) -0.4007(3) 0.02961(9) 0.0241(3) Uani 1 1 d
C11 C -0.17449(6) -0.3480(3) 0.04497(10) 0.0279(3) Uani 1 1 d
C12 C -0.17719(6) -0.1465(3) 0.09255(10) 0.0271(3) Uani 1 1 d
C13 C -0.13298(6) -0.0066(3) 0.12269(9) 0.0253(3) Uani 1 1 d
H1N H -0.0137(8) 0.041(4) 0.1333(11) 0.035(6) Uiso 1 1 d
H2N H -0.0406(8) -0.429(5) 0.0164(13) 0.040(6) Uiso 1 1 d
H1A H 0.1860(8) -0.060(4) 0.0679(12) 0.034(5) Uiso 1 1 d
H1B H 0.1961(9) -0.231(4) 0.1426(13) 0.043(6) Uiso 1 1 d
H1C H 0.2445(9) -0.128(4) 0.1173(13) 0.043(6) Uiso 1 1 d
H3 H 0.1136(8) -0.055(4) 0.1195(12) 0.035(5) Uiso 1 1 d
H5 H 0.0189(7) 0.390(4) 0.1969(11) 0.024(5) Uiso 1 1 d
H6 H 0.0895(7) 0.645(4) 0.2584(11) 0.023(5) Uiso 1 1 d
H7 H 0.1726(7) 0.559(4) 0.2498(11) 0.027(5) Uiso 1 1 d
H10 H -0.1242(8) -0.534(4) -0.0034(12) 0.031(5) Uiso 1 1 d
H11 H -0.2044(9) -0.450(4) 0.0218(13) 0.045(6) Uiso 1 1 d
H12 H -0.2087(9) -0.109(4) 0.1042(13) 0.042(6) Uiso 1 1 d
H13 H -0.1333(8) 0.137(4) 0.1570(12) 0.033(5) Uiso 1 1 d

loop_
_atom_site_aniso_label
_atom_site_aniso_U_11
_atom_site_aniso_U_22
_atom_site_aniso_U_33
_atom_site_aniso_U_23
_atom_site_aniso_U_13
_atom_site_aniso_U_12
S1 0.01707(18) 0.0282(2) 0.0302(2) -0.00258(16) 0.00598(14) -0.00217(14)
O1 0.0198(5) 0.0281(6) 0.0259(5) -0.0060(5) 0.0095(4) -0.0030(4)
N1 0.0168(6) 0.0249(7) 0.0278(6) -0.0054(5) 0.0078(5) -0.0027(5)
N2 0.0182(6) 0.0224(6) 0.0260(6) -0.0056(5) 0.0070(5) -0.0032(5)
N3 0.0197(6) 0.0254(7) 0.0247(6) -0.0013(5) 0.0076(5) -0.0007(5)
C1 0.0250(8) 0.0273(8) 0.0307(8) -0.0003(7) 0.0105(6) 0.0009(6)
C2 0.0189(6) 0.0237(7) 0.0188(6) 0.0031(6) 0.0056(5) -0.0009(6)
C3 0.0189(6) 0.0208(7) 0.0221(7) -0.0011(6) 0.0062(5) -0.0020(6)
C4 0.0188(6) 0.0225(7) 0.0183(6) -0.0005(5) 0.0053(5) -0.0023(5)
C5 0.0214(7) 0.0228(7) 0.0228(7) -0.0007(6) 0.0081(6) 0.0002(6)
C6 0.0273(7) 0.0207(7) 0.0208(7) -0.0021(6) 0.0074(6) -0.0005(6)
C7 0.0233(7) 0.0219(7) 0.0204(7) -0.0006(6) 0.0049(5) -0.0053(6)
C8 0.0198(7) 0.0219(7) 0.0214(7) -0.0002(6) 0.0055(5) -0.0029(5)
C9 0.0181(6) 0.0230(7) 0.0206(7) 0.0017(6) 0.0056(5) -0.0004(5)
C10 0.0210(7) 0.0252(8) 0.0253(7) -0.0022(6) 0.0057(6) -0.0042(6)
C11 0.0195(7) 0.0316(9) 0.0311(8) 0.0026(7) 0.0054(6) -0.0043(6)
C12 0.0206(7) 0.0338(9) 0.0290(8) 0.0057(7) 0.0105(6) 0.0031(6)
C13 0.0250(7) 0.0277(8) 0.0252(7) 0.0019(6) 0.0104(6) 0.0037(6)

loop_
_atom_type_symbol
_atom_type_description
_atom_type_scat_dispersion_real
_atom_type_scat_dispersion_imag
_atom_type_scat_source
C C 0.0033 0.0016 'International Tables Vol C Tables 4.2.6.8 and 6.1.1.4'
H H 0.0000 0.0000 'International Tables Vol C Tables 4.2.6.8 and 6.1.1.4'
N N 0.0061 0.0033 'International Tables Vol C Tables 4.2.6.8 and 6.1.1.4'
O O 0.0106 0.0060 'International Tables Vol C Tables 4.2.6.8 and 6.1.1.4'
S S 0.1246 0.1234 'International Tables Vol C Tables 4.2.6.8 and 6.1.1.4'

loop_
_geom_angle_atom_site_label_1
_geom_angle_atom_site_label_2
_geom_angle_atom_site_label_3
_geom_angle
_geom_angle_publ_flag
C2 S1 C1 104.01(8) yes
C8 N1 C4 127.46(13) yes
C8 N1 H1N 115.4(14) ?
C4 N1 H1N 116.9(14) ?
C8 N2 C9 131.11(14) yes
C8 N2 H2N 115.1(14) ?
C9 N2 H2N 113.7(14) ?
C9 N3 C13 117.67(13) yes
S1 C1 H1A 109.8(13) ?
S1 C1 H1B 114.0(13) ?
H1A C1 H1B 110.1(18) ?
S1 C1 H1C 105.5(13) ?
H1A C1 H1C 110.3(17) ?
H1B C1 H1C 107.0(18) ?
C3 C2 C7 120.86(14) yes
C3 C2 S1 122.66(12) yes
C7 C2 S1 116.48(11) yes
C2 C3 C4 119.31(14) yes
C2 C3 H3 120.9(12) ?
C4 C3 H3 119.8(12) ?
C5 C4 C3 120.03(14) yes
C5 C4 N1 116.44(13) yes
C3 C4 N1 123.51(14) yes
C6 C5 C4 119.97(14) yes
C6 C5 H5 122.1(12) ?
C4 C5 H5 117.8(12) ?
C5 C6 C7 120.88(15) yes
C5 C6 H6 119.8(12) ?
C7 C6 H6 119.4(12) ?
C6 C7 C2 118.95(14) yes
C6 C7 H7 119.4(11) ?
C2 C7 H7 121.6(11) ?
O1 C8 N1 125.05(14) yes
O1 C8 N2 118.82(14) yes
N1 C8 N2 116.13(13) yes
N3 C9 N2 119.58(13) yes
N3 C9 C10 123.01(14) yes
N2 C9 C10 117.41(14) yes
C11 C10 C9 118.15(15) yes
C11 C10 H10 123.1(12) ?
C9 C10 H10 118.8(12) ?
C10 C11 C12 119.45(15) yes
C10 C11 H11 118.9(14) ?
C12 C11 H11 121.6(14) ?
C13 C12 C11 118.39(15) yes
C13 C12 H12 121.0(14) ?
C11 C12 H12 120.6(14) ?
N3 C13 C12 123.33(15) yes
N3 C13 H13 115.9(12) ?
C12 C13 H13 120.8(12) ?

loop_
_geom_bond_atom_site_label_1
_geom_bond_atom_site_label_2
_geom_bond_distance
_geom_bond_publ_flag
S1 C2 1.7684(15) yes
S1 C1 1.8000(18) yes
O1 C8 1.2343(18) yes
N1 C8 1.352(2) yes
N1 C4 1.4058(19) yes
N1 H1N 0.88(2) ?
N2 C8 1.3847(19) yes
N2 C9 1.3922(19) yes
N2 H2N 0.86(2) ?
N3 C9 1.333(2) yes
N3 C13 1.3531(19) yes
C1 H1A 0.94(2) ?
C1 H1B 0.98(2) ?
C1 H1C 1.00(2) ?
C2 C3 1.391(2) yes
C2 C7 1.397(2) yes
C3 C4 1.399(2) yes
C3 H3 0.96(2) ?
C4 C5 1.393(2) yes
C5 C6 1.383(2) yes
C5 H5 0.926(19) ?
C6 C7 1.392(2) yes
C6 H6 0.936(19) ?
C7 H7 0.96(2) ?
C9 C10 1.408(2) yes
C10 C11 1.378(2) yes
C10 H10 0.96(2) ?
C11 C12 1.396(2) yes
C11 H11 0.96(2) ?
C12 C13 1.377(2) yes
C12 H12 0.95(2) ?
C13 H13 0.99(2) ?

loop_
_geom_hbond_atom_site_label_D
_geom_hbond_atom_site_label_H
_geom_hbond_atom_site_label_A
_geom_hbond_distance_DH
_geom_hbond_distance_HA
_geom_hbond_distance_DA
_geom_hbond_angle_DHA
_geom_hbond_site_symmetry_A
N1 H1N N3 0.88(2) 1.95(2) 2.6907(18) 140.2(19) .
N2 H2N O1 0.86(2) 1.95(2) 2.8134(18) 175(2) 5_545

loop_
_cod_related_entry_id
_cod_related_entry_database
_cod_related_entry_code
1 ChemSpider 24747113
